data_7228691
loop_
_publ_author_name
'li, bao'
'hu, peng'
'yin, lei'
'Mao, Nannan'
'Yu, Fan'
'Wang, Zhenxing'
'Zhang, Tianle'

_publ_section_title
;
 A series of six-member lanthanide-rings based on
 2,2-bis(hydroxymethyl)-2,2&#x2019;,2&#x2019;&#x2019;-nitrilotriethanol :
 synthesis, crystal structures and magnetic properties
;
_journal_name_full CrystEngComm
_journal_paper_doi 10.1039/C7CE01063J
_journal_year 2017
_chemical_formula_moiety 'C90 H132 Dy6 N6 O42, 2(H2 O)'
_chemical_formula_sum 'C90 H136 Dy6 N6 O44'
_chemical_formula_weight 2981.05
_space_group_crystal_system monoclinic
_space_group_IT_number 15
_space_group_name_Hall '-C 2yc'
_space_group_name_H-M_alt 'C 1 2/c 1'
_symmetry_space_group_name_Hall '-C 2yc'
_symmetry_space_group_name_H-M 'C 1 2/c 1'
_atom_sites_solution_hydrogens mixed
_audit_creation_date 2017-01-19
_audit_creation_method
;
Olex2 1.2-beta
(compiled 2017.01.04 svn.r3372 for OlexSys, GUI svn.r5292)
;
_audit_update_record
;
2017-07-14 deposited with the CCDC.
2017-07-17 downloaded from the CCDC.
;
_cell_angle_alpha 90
_cell_angle_beta 111.76(3)
_cell_angle_gamma 90
_cell_formula_units_Z 4
_cell_length_a 32.664(7)
_cell_length_b 11.254(2)
_cell_length_c 30.378(6)
_cell_measurement_reflns_used 5784
_cell_measurement_temperature 173(2)
_cell_measurement_theta_max 23.279
_cell_measurement_theta_min 1.565
_cell_volume 10371(4)
_computing_molecular_graphics 'Olex2 (Dolomanov et al., 2009)'
_computing_publication_material 'Olex2 (Dolomanov et al., 2009)'
_computing_structure_refinement 'ShelXL (Sheldrick, 2015)'
_diffrn_ambient_temperature 173(2)
_diffrn_measured_fraction_theta_full 0.996
_diffrn_measured_fraction_theta_max 0.996
_diffrn_measurement_device_type 'Bruker P4'
_diffrn_measurement_method '\w scans'
_diffrn_radiation_type MoK\a
_diffrn_radiation_wavelength 0.71073
_diffrn_reflns_av_R_equivalents 0.0370
_diffrn_reflns_av_unetI/netI 0.0350
_diffrn_reflns_Laue_measured_fraction_full 0.996
_diffrn_reflns_Laue_measured_fraction_max 0.996
_diffrn_reflns_limit_h_max 35
_diffrn_reflns_limit_h_min -36
_diffrn_reflns_limit_k_max 12
_diffrn_reflns_limit_k_min 0
_diffrn_reflns_limit_l_max 33
_diffrn_reflns_limit_l_min -32
_diffrn_reflns_number 13528
_diffrn_reflns_point_group_measured_fraction_full 0.996
_diffrn_reflns_point_group_measured_fraction_max 0.996
_diffrn_reflns_theta_full 23.280
_diffrn_reflns_theta_max 23.279
_diffrn_reflns_theta_min 1.565
_diffrn_standards_number 0
_exptl_absorpt_coefficient_mu 4.358
_exptl_absorpt_correction_type none
_exptl_crystal_colour colorless
_exptl_crystal_density_diffrn 1.886
_exptl_crystal_description block
_exptl_crystal_F_000 5784
_exptl_crystal_size_max 0.1
_exptl_crystal_size_mid 0.05
_exptl_crystal_size_min 0.05
_refine_diff_density_max 3.932
_refine_diff_density_min -1.597
_refine_diff_density_rms 0.371
_refine_ls_extinction_method none
_refine_ls_goodness_of_fit_ref 1.076
_refine_ls_hydrogen_treatment mixed
_refine_ls_matrix_type full
_refine_ls_number_parameters 670
_refine_ls_number_reflns 7436
_refine_ls_number_restraints 115
_refine_ls_restrained_S_all 1.086
_refine_ls_R_factor_all 0.0610
_refine_ls_R_factor_gt 0.0559
_refine_ls_shift/su_max 0.002
_refine_ls_shift/su_mean 0.000
_refine_ls_structure_factor_coef Fsqd
_refine_ls_weighting_details 'w=1/[\s^2^(Fo^2^)+(0.0942P)^2^+248.6464P] where P=(Fo^2^+2Fc^2^)/3'
_refine_ls_weighting_scheme calc
_refine_ls_wR_factor_gt 0.1662
_refine_ls_wR_factor_ref 0.1722
_reflns_Friedel_coverage 0.000
_reflns_number_gt 6861
_reflns_number_total 7436
_reflns_threshold_expression 'I > 2\s(I)'
_cod_data_source_file c7ce01063j2.cif
_cod_data_source_block 3
_cod_database_code 7228691
_shelx_shelxl_version_number 2014/7
_shelx_space_group_comment
;
The symmetry employed for this shelxl refinement is uniquely defined
by the following loop, which should always be used as a source of
symmetry information in preference to the above space-group names.
They are only intended as comments.
;
_olex2_refinement_description
;
1. Fixed Uiso
 At 1.2 times of:
  All C(H) groups, All C(H,H) groups
 At 1.5 times of:
  All O(H) groups
2. Restrained distances
 C40-C41 = C41-C42 = C42-C43 = C43-C44 = C44-C45 = C45-C40
 1.45 with sigma of 0.01
 C40-C42 = C41-C43 = C42-C44 = C43-C45 = C44-C40 = C45-C41
 2.45 with sigma of 0.02
 O20-C39 = O21-C39
 1.25 with sigma of 0.01
 C39-C40
 1.45 with sigma of 0.01
 O20-C40 = O21-C40 = C39-C41 = C39-C45
 2.45 with sigma of 0.02
 O9-H9
 0.85 with sigma of 0.01
 O14-H14
 0.85 with sigma of 0.01
 O1-H1
 0.85 with sigma of 0.01
 O15-H15
 0.85 with sigma of 0.01
 O10-H10
 0.85 with sigma of 0.01
 O2-H2
 0.85 with sigma of 0.01
 C14-H9
 1.898829 with sigma of 0.02
 Dy2-H9
 3.00226 with sigma of 0.02
 C24-H14
 1.881453 with sigma of 0.02
 Dy3-H14
 3.003079 with sigma of 0.02
 C1-H1
 1.893546 with sigma of 0.02
 Dy1-H1
 3.057879 with sigma of 0.02
 C22-H15
 1.910557 with sigma of 0.02
 Dy3-H15
 3.119991 with sigma of 0.02
 C16-H10
 1.897896 with sigma of 0.02
 Dy2-H10
 3.121411 with sigma of 0.02
 C4-H2
 1.890814 with sigma of 0.02
 Dy1-H2
 3.066858 with sigma of 0.02
3. Restrained planarity
 C40, C41, C42, C43, C44, C45
 with sigma of 0.1
 O20, O21, C39, C40
 with sigma of 0.1
4. Rigid bond restraints
 O20, C39, O21, C40, C41, C42, C43, C44, C45
 with sigma for 1-2 distances of 0.01 and sigma for 1-3 distances of 0.01
5. Uiso/Uaniso restraints and constraints
O20 \\sim C39 \\sim O21 \\sim C40 \\sim C41 \\sim C42 \\sim C43 \\sim C44 \\sim
C45: within 2A with sigma of 0.04 and sigma for terminal atoms of 0.08
6.a Secondary CH2 refined with riding coordinates:
 C11(H11A,H11B), C18(H18A,H18B), C17(H17A,H17B), C7(H7A,H7B), C19(H19A,H19B),
 C6(H6A,H6B), C8(H8A,H8B), C10(H10A,H10B), C9(H9A,H9B), C21(H21A,H21B), C2(H2A,
 H2B), C1(H1A,H1B), C23(H23A,H23B), C22(H22A,H22B), C4(H4A,H4B), C3(H3A,H3B),
 C15(H15A,H15B), C24(H24A,H24B), C16(H16A,H16B), C13(H13A,H13B), C14(H14A,H14B)
6.b Aromatic/amide H refined with riding coordinates:
 C38(H38), C27(H27), C36(H36), C37(H37), C35(H35), C28(H28), C29(H29),
 C34(H34), C31(H31), C30(H30), C43(H43), C42(H42), C44(H44), C41(H41), C45(H45)
6.c Idealised tetrahedral OH refined as rotating group:
 O8(H8), O13(H13), O5(H5)
;
_olex2_submission_special_instructions 'No special instructions were received'

loop_
_space_group_symop_operation_xyz
'x, y, z'
'-x, y, -z+1/2'
'x+1/2, y+1/2, z'
'-x+1/2, y+1/2, -z+1/2'
'-x, -y, -z'
'x, -y, z-1/2'
'-x+1/2, -y+1/2, -z'
'x+1/2, -y+1/2, z-1/2'

loop_
_atom_site_label
_atom_site_type_symbol
_atom_site_fract_x
_atom_site_fract_y
_atom_site_fract_z
_atom_site_U_iso_or_equiv
_atom_site_adp_type
_atom_site_occupancy
_atom_site_site_symmetry_order
_atom_site_calc_flag
_atom_site_refinement_flags_posn
_atom_site_refinement_flags_adp
Dy3 Dy 0.56605(2) 0.48024(4) 0.62970(2) 0.03831(19) Uani 1 1 d D .
Dy2 Dy 0.44099(2) 0.49978(4) 0.58667(2) 0.03870(19) Uani 1 1 d D .
O8 O 0.4671(3) 0.0193(7) 0.5588(3) 0.049(2) Uani 1 1 d . .
H8 H 0.4506 -0.0010 0.5323 0.073 Uiso 1 1 calc GR .
O11 O 0.5049(2) 0.6026(6) 0.5973(2) 0.0396(16) Uani 1 1 d . .
O6 O 0.4211(3) 0.3803(6) 0.5205(2) 0.0440(18) Uani 1 1 d . .
O13 O 0.5529(3) 0.9706(7) 0.5978(3) 0.0469(19) Uani 1 1 d . .
H13 H 0.5261 0.9795 0.5857 0.070 Uiso 1 1 calc GR .
O5 O 0.4156(3) 0.9658(7) 0.4708(3) 0.050(2) Uani 1 1 d . .
H5 H 0.4220 0.9764 0.4474 0.075 Uiso 1 1 calc GR .
O7 O 0.5020(2) 0.3777(6) 0.6030(2) 0.0386(17) Uani 1 1 d . .
O4 O 0.4078(2) 0.6066(7) 0.5201(2) 0.0402(17) Uani 1 1 d . .
O18 O 0.4247(3) 0.6741(7) 0.6222(3) 0.0472(19) Uani 1 1 d . .
O16 O 0.5908(3) 0.2939(6) 0.6680(2) 0.0457(18) Uani 1 1 d . .
O9 O 0.3682(3) 0.4689(7) 0.5888(3) 0.053(2) Uani 1 1 d D .
H9 H 0.353(2) 0.5254(17) 0.593(4) 0.079 Uiso 1 1 d DR .
O14 O 0.6408(3) 0.5051(6) 0.6825(3) 0.052(2) Uani 1 1 d D .
H14 H 0.6612(13) 0.453(4) 0.691(3) 0.079 Uiso 1 1 d DR .
O20 O 0.3340(3) 0.2976(7) 0.4417(3) 0.054(2) Uani 1 1 d D U
O1 O 0.3198(3) 0.5041(7) 0.3756(3) 0.049(2) Uani 1 1 d D .
H1 H 0.312(3) 0.457(6) 0.3521(17) 0.073 Uiso 1 1 d DR .
O15 O 0.5540(3) 0.4835(6) 0.7059(3) 0.0426(19) Uani 1 1 d D .
H15 H 0.544(4) 0.429(3) 0.719(2) 0.064 Uiso 1 1 d DR .
O10 O 0.4656(3) 0.4635(7) 0.6720(2) 0.050(2) Uani 1 1 d D .
H10 H 0.4901(15) 0.475(7) 0.6951(10) 0.074 Uiso 1 1 d DR .
O2 O 0.3114(3) 0.5073(7) 0.4761(3) 0.052(2) Uani 1 1 d D .
H2 H 0.292(3) 0.459(3) 0.479(4) 0.078 Uiso 1 1 d DR .
N3 N 0.5784(3) 0.6871(8) 0.6698(3) 0.039(2) Uani 1 1 d . .
C11 C 0.4434(4) 0.0821(10) 0.5809(4) 0.044(3) Uani 1 1 d . .
H11A H 0.4534 0.0580 0.6138 0.052 Uiso 1 1 calc R .
H11B H 0.4125 0.0613 0.5660 0.052 Uiso 1 1 calc R .
N2 N 0.4237(3) 0.2818(8) 0.6043(3) 0.047(2) Uani 1 1 d . .
C18 C 0.5634(4) 0.8952(10) 0.6382(4) 0.043(3) Uani 1 1 d . .
H18A H 0.5430 0.9110 0.6540 0.052 Uiso 1 1 calc R .
H18B H 0.5928 0.9140 0.6603 0.052 Uiso 1 1 calc R .
C17 C 0.5122(4) 0.7263(9) 0.5982(4) 0.040(2) Uani 1 1 d . .
H17A H 0.4939 0.7651 0.6128 0.048 Uiso 1 1 calc R .
H17B H 0.5031 0.7550 0.5658 0.048 Uiso 1 1 calc R .
O17 O 0.6101(3) 0.3255(7) 0.7456(3) 0.058(2) Uani 1 1 d . .
C38 C 0.4411(5) 0.8768(11) 0.6793(4) 0.060(3) Uani 1 1 d . .
H38 H 0.4623 0.8507 0.6678 0.072 Uiso 1 1 calc R .
C7 C 0.4167(4) 0.7302(9) 0.4398(4) 0.039(2) Uani 1 1 d . .
H7A H 0.4105 0.7754 0.4108 0.047 Uiso 1 1 calc R .
H7B H 0.4461 0.7515 0.4613 0.047 Uiso 1 1 calc R .
C12 C 0.4482(4) 0.2168(9) 0.5786(4) 0.040(2) Uani 1 1 d . .
C19 C 0.5881(4) 0.7375(9) 0.5951(4) 0.042(3) Uani 1 1 d . .
H19A H 0.5750 0.7787 0.5651 0.050 Uiso 1 1 calc R .
H19B H 0.6178 0.7676 0.6109 0.050 Uiso 1 1 calc R .
C27 C 0.6493(4) 0.1013(11) 0.6875(4) 0.053(3) Uani 1 1 d . .
H27 H 0.6259 0.1016 0.6585 0.063 Uiso 1 1 calc R .
C20 C 0.5613(4) 0.7624(10) 0.6256(4) 0.041(3) Uani 1 1 d . .
C36 C 0.4166(7) 1.0163(11) 0.7239(6) 0.075(5) Uani 1 1 d . .
H36 H 0.4205 1.0854 0.7417 0.090 Uiso 1 1 calc R .
C6 C 0.3752(4) 0.8999(10) 0.4575(4) 0.044(3) Uani 1 1 d . .
H6A H 0.3569 0.9185 0.4249 0.053 Uiso 1 1 calc R .
H6B H 0.3593 0.9239 0.4774 0.053 Uiso 1 1 calc R .
N1 N 0.3422(3) 0.6957(8) 0.4394(3) 0.040(2) Uani 1 1 d . .
C8 C 0.4026(4) 0.7306(10) 0.5148(3) 0.040(2) Uani 1 1 d . .
H8A H 0.4310 0.7689 0.5300 0.049 Uiso 1 1 calc R .
H8B H 0.3832 0.7580 0.5302 0.049 Uiso 1 1 calc R .
C10 C 0.4300(4) 0.2573(10) 0.5259(4) 0.045(3) Uani 1 1 d . .
H10A H 0.4513 0.2375 0.5118 0.054 Uiso 1 1 calc R .
H10B H 0.4031 0.2138 0.5089 0.054 Uiso 1 1 calc R .
C37 C 0.4493(7) 0.9794(13) 0.7068(5) 0.076(5) Uani 1 1 d . .
H37 H 0.4753 1.0220 0.7137 0.091 Uiso 1 1 calc R .
C9 C 0.4969(4) 0.2535(10) 0.6012(4) 0.043(3) Uani 1 1 d . .
H9A H 0.5093 0.2216 0.6331 0.051 Uiso 1 1 calc R .
H9B H 0.5129 0.2197 0.5831 0.051 Uiso 1 1 calc R .
C5 C 0.3834(4) 0.7657(10) 0.4623(4) 0.043(3) Uani 1 1 d . .
C33 C 0.4031(4) 0.8133(12) 0.6686(4) 0.054(3) Uani 1 1 d . .
C35 C 0.3802(6) 0.9520(13) 0.7143(5) 0.069(4) Uani 1 1 d . .
H35 H 0.3593 0.9754 0.7266 0.083 Uiso 1 1 calc R .
C26 C 0.6497(4) 0.1853(11) 0.7207(4) 0.051(3) Uani 1 1 d . .
C21 C 0.5509(4) 0.6956(10) 0.6987(4) 0.043(3) Uani 1 1 d . .
H21A H 0.5201 0.6974 0.6779 0.052 Uiso 1 1 calc R .
H21B H 0.5575 0.7694 0.7165 0.052 Uiso 1 1 calc R .
O19 O 0.3618(4) 0.6474(11) 0.6340(5) 0.106(5) Uani 1 1 d . .
C25 C 0.6146(4) 0.2740(10) 0.7107(4) 0.048(3) Uani 1 1 d . .
C2 C 0.3216(4) 0.7147(10) 0.3875(4) 0.045(3) Uani 1 1 d . .
H2A H 0.3446 0.7262 0.3748 0.054 Uiso 1 1 calc R .
H2B H 0.3037 0.7861 0.3812 0.054 Uiso 1 1 calc R .
C28 C 0.6818(5) 0.0170(12) 0.6951(6) 0.069(4) Uani 1 1 d . .
H28 H 0.6799 -0.0396 0.6721 0.082 Uiso 1 1 calc R .
C1 C 0.2931(4) 0.6099(11) 0.3629(4) 0.054(3) Uani 1 1 d D .
H1A H 0.2682 0.6029 0.3729 0.065 Uiso 1 1 calc R .
H1B H 0.2819 0.6211 0.3288 0.065 Uiso 1 1 calc R .
C23 C 0.6261(4) 0.7089(10) 0.6981(4) 0.045(3) Uani 1 1 d . .
H23A H 0.6286 0.7597 0.7248 0.054 Uiso 1 1 calc R .
H23B H 0.6390 0.7507 0.6785 0.054 Uiso 1 1 calc R .
C29 C 0.7177(6) 0.0188(14) 0.7382(6) 0.079(5) Uani 1 1 d . .
H29 H 0.7407 -0.0352 0.7440 0.095 Uiso 1 1 calc R .
C22 C 0.5585(4) 0.5922(9) 0.7329(4) 0.049(3) Uani 1 1 d D .
H22A H 0.5877 0.5971 0.7574 0.059 Uiso 1 1 calc R .
H22B H 0.5370 0.5939 0.7480 0.059 Uiso 1 1 calc R .
C34 C 0.3726(5) 0.8505(12) 0.6863(4) 0.062(3) Uani 1 1 d . .
H34 H 0.3466 0.8080 0.6796 0.074 Uiso 1 1 calc R .
C4 C 0.3069(4) 0.6194(10) 0.4952(4) 0.049(3) Uani 1 1 d D .
H4A H 0.3308 0.6315 0.5255 0.059 Uiso 1 1 calc R .
H4B H 0.2792 0.6230 0.5000 0.059 Uiso 1 1 calc R .
C32 C 0.3958(5) 0.7041(12) 0.6390(4) 0.056(3) Uani 1 1 d . .
C3 C 0.3081(4) 0.7129(11) 0.4607(4) 0.049(3) Uani 1 1 d . .
H3A H 0.3132 0.7892 0.4768 0.059 Uiso 1 1 calc R .
H3B H 0.2794 0.7163 0.4353 0.059 Uiso 1 1 calc R .
C15 C 0.4400(5) 0.2591(11) 0.6560(4) 0.057(3) Uani 1 1 d . .
H15A H 0.4690 0.2227 0.6656 0.068 Uiso 1 1 calc R .
H15B H 0.4205 0.2027 0.6625 0.068 Uiso 1 1 calc R .
C24 C 0.6519(5) 0.5950(11) 0.7165(4) 0.057(3) Uani 1 1 d D .
H24A H 0.6832 0.6117 0.7265 0.069 Uiso 1 1 calc R .
H24B H 0.6463 0.5677 0.7440 0.069 Uiso 1 1 calc R .
C16 C 0.4432(5) 0.3691(11) 0.6854(4) 0.056(3) Uani 1 1 d D .
H16A H 0.4138 0.3951 0.6816 0.067 Uiso 1 1 calc R .
H16B H 0.4589 0.3502 0.7186 0.067 Uiso 1 1 calc R .
C13 C 0.3761(4) 0.2621(11) 0.5814(5) 0.058(3) Uani 1 1 d . .
H13A H 0.3686 0.1847 0.5903 0.070 Uiso 1 1 calc R .
H13B H 0.3677 0.2636 0.5472 0.070 Uiso 1 1 calc R .
C31 C 0.6862(5) 0.1822(14) 0.7636(5) 0.068(4) Uani 1 1 d . .
H31 H 0.6879 0.2376 0.7869 0.082 Uiso 1 1 calc R .
C30 C 0.7186(5) 0.1020(15) 0.7721(6) 0.078(4) Uani 1 1 d . .
H30 H 0.7421 0.1024 0.8011 0.094 Uiso 1 1 calc R .
C14 C 0.3510(4) 0.3583(11) 0.5964(5) 0.059(3) Uani 1 1 d D .
H14A H 0.3197 0.3533 0.5775 0.070 Uiso 1 1 calc R .
H14B H 0.3552 0.3491 0.6295 0.070 Uiso 1 1 calc R .
Dy1 Dy 0.37496(2) 0.48131(5) 0.45505(2) 0.03888(19) Uani 1 1 d D .
O3 O 0.4160(2) 0.6088(6) 0.4292(2) 0.0399(17) Uani 1 1 d . .
O12 O 0.5898(3) 0.6145(6) 0.5868(2) 0.0433(17) Uani 1 1 d . .
C43 C 0.2352(5) -0.0504(12) 0.4106(5) 0.086(4) Uani 1 1 d D U
H43 H 0.2208 -0.1199 0.4132 0.104 Uiso 1 1 calc R .
C40 C 0.2786(4) 0.1535(10) 0.4060(5) 0.110(5) Uani 1 1 d D U
C42 C 0.2270(5) -0.0066(11) 0.3643(5) 0.089(4) Uani 1 1 d D U
H42 H 0.2081 -0.0445 0.3372 0.107 Uiso 1 1 calc R .
C44 C 0.2636(6) 0.0032(14) 0.4534(5) 0.114(5) Uani 1 1 d D U
H44 H 0.2663 -0.0297 0.4824 0.136 Uiso 1 1 calc R .
C41 C 0.2502(4) 0.1015(11) 0.3628(5) 0.111(5) Uani 1 1 d D U
H41 H 0.2467 0.1367 0.3339 0.133 Uiso 1 1 calc R .
O21 O 0.2900(8) 0.3173(18) 0.3650(6) 0.251(14) Uani 1 1 d D U
C45 C 0.2879(6) 0.1069(16) 0.4520(5) 0.145(7) Uani 1 1 d D U
H45 H 0.3083 0.1414 0.4791 0.174 Uiso 1 1 calc R .
C39 C 0.3026(5) 0.2622(12) 0.4045(5) 0.137(8) Uani 1 1 d D U

loop_
_atom_site_aniso_label
_atom_site_aniso_U_11
_atom_site_aniso_U_22
_atom_site_aniso_U_33
_atom_site_aniso_U_23
_atom_site_aniso_U_13
_atom_site_aniso_U_12
Dy3 0.0624(4) 0.0323(3) 0.0268(3) 0.00107(19) 0.0241(2) 0.0006(2)
Dy2 0.0616(4) 0.0343(3) 0.0304(3) -0.0008(2) 0.0288(3) -0.0008(2)
O8 0.079(6) 0.036(4) 0.040(5) -0.005(3) 0.033(4) -0.002(4)
O11 0.055(4) 0.030(4) 0.038(4) 0.003(3) 0.022(3) -0.001(3)
O6 0.070(5) 0.034(4) 0.032(4) -0.001(3) 0.024(4) -0.001(4)
O13 0.078(6) 0.034(4) 0.037(4) 0.008(3) 0.031(4) 0.000(4)
O5 0.075(6) 0.039(4) 0.047(5) -0.005(4) 0.034(4) -0.006(4)
O7 0.061(5) 0.027(4) 0.034(4) 0.000(3) 0.026(3) -0.002(3)
O4 0.057(5) 0.036(4) 0.034(4) -0.001(3) 0.024(3) 0.003(3)
O18 0.075(5) 0.042(4) 0.038(4) -0.004(3) 0.036(4) -0.002(4)
O16 0.072(5) 0.037(4) 0.033(4) 0.004(3) 0.025(4) 0.003(4)
O9 0.069(5) 0.046(5) 0.059(5) 0.003(4) 0.042(5) 0.003(4)
O14 0.062(5) 0.038(4) 0.055(5) -0.005(4) 0.019(4) 0.011(4)
O20 0.066(5) 0.044(5) 0.067(5) -0.003(4) 0.041(4) -0.009(4)
O1 0.066(5) 0.044(5) 0.037(4) -0.009(3) 0.021(4) 0.002(4)
O15 0.078(6) 0.034(4) 0.028(4) 0.006(3) 0.035(4) -0.003(4)
O10 0.086(6) 0.048(5) 0.020(4) 0.000(3) 0.026(4) -0.003(4)
O2 0.064(5) 0.045(5) 0.061(5) 0.001(4) 0.039(5) -0.007(4)
N3 0.058(5) 0.035(5) 0.030(4) -0.001(4) 0.023(4) -0.002(4)
C11 0.065(7) 0.037(6) 0.035(6) 0.005(5) 0.024(5) -0.004(5)
N2 0.071(6) 0.042(5) 0.043(5) -0.001(4) 0.040(5) -0.001(5)
C18 0.059(7) 0.042(6) 0.032(5) -0.003(5) 0.021(5) -0.005(5)
C17 0.063(7) 0.032(6) 0.031(5) -0.002(4) 0.025(5) -0.004(5)
O17 0.091(6) 0.050(5) 0.036(4) 0.004(4) 0.025(4) 0.006(4)
C38 0.101(11) 0.046(7) 0.047(7) 0.002(6) 0.044(7) 0.008(7)
C7 0.058(7) 0.034(6) 0.031(5) 0.001(4) 0.024(5) 0.000(5)
C12 0.063(7) 0.031(6) 0.036(6) -0.001(5) 0.030(5) -0.001(5)
C19 0.073(7) 0.032(6) 0.033(5) 0.001(4) 0.033(5) -0.001(5)
C27 0.071(8) 0.043(7) 0.049(7) 0.013(6) 0.028(6) -0.003(6)
C20 0.062(7) 0.032(6) 0.035(6) -0.005(4) 0.024(5) -0.003(5)
C36 0.149(16) 0.037(7) 0.075(10) -0.010(6) 0.083(11) -0.003(8)
C6 0.062(7) 0.041(6) 0.036(6) -0.005(5) 0.026(5) 0.001(5)
N1 0.050(5) 0.042(5) 0.031(4) 0.001(4) 0.019(4) 0.002(4)
C8 0.052(6) 0.041(6) 0.030(5) 0.001(5) 0.017(5) -0.004(5)
C10 0.069(7) 0.037(6) 0.036(6) -0.002(5) 0.027(5) 0.002(5)
C37 0.124(14) 0.056(9) 0.055(9) -0.007(7) 0.041(9) -0.001(8)
C9 0.068(7) 0.032(6) 0.041(6) 0.004(5) 0.035(6) 0.000(5)
C5 0.058(7) 0.042(6) 0.035(6) -0.004(5) 0.024(5) -0.002(5)
C33 0.079(9) 0.056(8) 0.037(6) 0.001(5) 0.034(6) -0.001(7)
C35 0.118(13) 0.053(8) 0.055(8) 0.003(7) 0.054(9) 0.007(9)
C26 0.070(8) 0.048(7) 0.037(6) 0.009(5) 0.021(6) 0.000(6)
C21 0.064(7) 0.043(6) 0.030(5) -0.001(5) 0.026(5) 0.004(5)
O19 0.086(7) 0.109(9) 0.151(11) -0.085(9) 0.078(8) -0.035(7)
C25 0.074(8) 0.035(6) 0.036(6) 0.010(5) 0.021(6) -0.002(5)
C2 0.058(7) 0.045(6) 0.037(6) 0.006(5) 0.023(5) 0.005(5)
C28 0.076(10) 0.046(8) 0.088(11) 0.006(7) 0.034(9) 0.005(7)
C1 0.068(8) 0.058(8) 0.036(6) -0.005(6) 0.020(6) -0.003(6)
C23 0.067(7) 0.036(6) 0.031(6) -0.006(5) 0.019(5) -0.006(5)
C29 0.075(10) 0.068(10) 0.087(12) 0.010(9) 0.020(9) 0.009(8)
C22 0.083(8) 0.037(6) 0.036(6) -0.004(5) 0.032(6) -0.010(6)
C34 0.085(9) 0.063(8) 0.053(7) 0.001(6) 0.044(7) 0.014(7)
C4 0.060(7) 0.046(7) 0.054(7) -0.004(6) 0.038(6) 0.005(5)
C32 0.082(9) 0.053(8) 0.047(7) -0.014(6) 0.039(7) 0.001(7)
C3 0.066(7) 0.047(7) 0.048(7) 0.002(5) 0.037(6) 0.009(6)
C15 0.098(10) 0.045(7) 0.046(7) 0.005(6) 0.050(7) -0.001(7)
C24 0.079(9) 0.048(7) 0.042(7) -0.004(6) 0.020(6) 0.000(6)
C16 0.089(9) 0.051(7) 0.040(6) 0.005(6) 0.039(6) -0.005(6)
C13 0.068(8) 0.051(7) 0.073(9) -0.008(7) 0.047(7) -0.011(6)
C31 0.080(10) 0.070(9) 0.053(8) -0.003(7) 0.025(7) -0.007(8)
C30 0.071(10) 0.076(11) 0.069(10) 0.009(9) 0.006(8) 0.004(8)
C14 0.063(8) 0.050(7) 0.077(9) -0.004(7) 0.042(7) -0.010(6)
Dy1 0.0574(4) 0.0352(3) 0.0317(3) -0.0003(2) 0.0254(3) -0.0003(2)
O3 0.062(5) 0.033(4) 0.034(4) -0.003(3) 0.029(3) -0.004(3)
O12 0.065(5) 0.036(4) 0.036(4) -0.006(3) 0.027(4) -0.003(3)
C43 0.083(10) 0.068(9) 0.110(10) -0.014(7) 0.038(8) 0.016(7)
C40 0.066(9) 0.066(9) 0.199(13) -0.030(8) 0.049(10) 0.009(6)
C42 0.075(10) 0.075(9) 0.123(10) -0.004(8) 0.042(9) 0.009(6)
C44 0.091(12) 0.113(13) 0.138(11) -0.059(9) 0.045(10) -0.014(9)
C41 0.085(11) 0.092(11) 0.171(13) 0.003(9) 0.065(10) 0.009(7)
O21 0.33(3) 0.162(18) 0.130(12) 0.043(12) -0.069(16) -0.052(17)
C45 0.122(15) 0.118(15) 0.191(13) -0.015(12) 0.054(14) -0.011(11)
C39 0.143(15) 0.090(12) 0.129(12) 0.003(10) -0.006(11) -0.010(10)

loop_
_atom_type_symbol
_atom_type_description
_atom_type_scat_dispersion_real
_atom_type_scat_dispersion_imag
_atom_type_scat_source
C C 0.0033 0.0016 'International Tables Vol C Tables 4.2.6.8 and 6.1.1.4'
H H 0.0000 0.0000 'International Tables Vol C Tables 4.2.6.8 and 6.1.1.4'
N N 0.0061 0.0033 'International Tables Vol C Tables 4.2.6.8 and 6.1.1.4'
O O 0.0106 0.0060 'International Tables Vol C Tables 4.2.6.8 and 6.1.1.4'
Dy Dy -0.1892 4.4098 'International Tables Vol C Tables 4.2.6.8 and 6.1.1.4'

loop_
_geom_angle_atom_site_label_1
_geom_angle_atom_site_label_2
_geom_angle_atom_site_label_3
_geom_angle
_geom_angle_site_symmetry_1
_geom_angle_site_symmetry_3
O11 Dy3 Dy2 34.47(17) . .
O11 Dy3 O16 144.0(3) . .
O11 Dy3 O14 136.0(2) . .
O11 Dy3 O15 88.7(3) . .
O11 Dy3 N3 68.0(3) . .
O11 Dy3 Dy1 102.69(17) . 5_666
O7 Dy3 Dy2 34.27(18) . .
O7 Dy3 O11 67.4(3) . .
O7 Dy3 O16 80.1(3) . .
O7 Dy3 O14 151.7(3) . .
O7 Dy3 O15 84.1(3) . .
O7 Dy3 N3 126.2(3) . .
O7 Dy3 Dy1 116.94(16) . 5_666
O7 Dy3 O3 88.2(2) . 5_666
O7 Dy3 O12 126.3(2) . .
O16 Dy3 Dy2 110.15(19) . .
O16 Dy3 O15 72.7(2) . .
O16 Dy3 N3 126.5(3) . .
O16 Dy3 Dy1 105.47(18) . 5_666
O14 Dy3 Dy2 157.4(2) . .
O14 Dy3 O16 72.5(3) . .
O14 Dy3 O15 81.3(3) . .
O14 Dy3 N3 68.7(3) . .
O14 Dy3 Dy1 78.0(2) . 5_666
O15 Dy3 Dy2 78.4(2) . .
O15 Dy3 N3 66.4(2) . .
O15 Dy3 Dy1 158.6(2) . 5_666
N3 Dy3 Dy2 94.0(2) . .
N3 Dy3 Dy1 100.83(19) . 5_666
Dy1 Dy3 Dy2 120.94(3) 5_666 .
O3 Dy3 Dy2 107.94(19) 5_666 .
O3 Dy3 O11 110.8(3) 5_666 .
O3 Dy3 O16 81.9(2) 5_666 .
O3 Dy3 O14 94.6(3) 5_666 .
O3 Dy3 O15 154.3(2) 5_666 .
O3 Dy3 N3 135.6(3) 5_666 .
O3 Dy3 Dy1 34.81(17) 5_666 5_666
O12 Dy3 Dy2 108.08(19) . .
O12 Dy3 O11 77.8(3) . .
O12 Dy3 O16 136.5(3) . .
O12 Dy3 O14 80.2(3) . .
O12 Dy3 O15 135.8(2) . .
O12 Dy3 N3 69.5(2) . .
O12 Dy3 Dy1 34.49(17) . 5_666
O12 Dy3 O3 67.1(2) . 5_666
O11 Dy2 Dy3 34.79(17) . .
O11 Dy2 O7 66.7(3) . .
O11 Dy2 O18 82.3(3) . .
O11 Dy2 O9 156.1(3) . .
O11 Dy2 O10 90.6(3) . .
O11 Dy2 N2 134.1(3) . .
O11 Dy2 Dy1 107.98(17) . .
O6 Dy2 Dy3 100.7(2) . .
O6 Dy2 O11 111.4(3) . .
O6 Dy2 O7 77.5(3) . .
O6 Dy2 O18 146.6(3) . .
O6 Dy2 O9 88.7(3) . .
O6 Dy2 O10 134.6(3) . .
O6 Dy2 N2 67.6(3) . .
O6 Dy2 Dy1 34.78(18) . .
O7 Dy2 Dy3 33.26(17) . .
O7 Dy2 O18 135.0(3) . .
O7 Dy2 O9 133.0(3) . .
O7 Dy2 O10 75.8(3) . .
O7 Dy2 N2 68.6(3) . .
O7 Dy2 Dy1 107.58(16) . .
O4 Dy2 Dy3 115.86(18) . .
O4 Dy2 O11 88.1(3) . .
O4 Dy2 O6 69.0(3) . .
O4 Dy2 O7 126.6(2) . .
O4 Dy2 O18 81.7(3) . .
O4 Dy2 O9 87.2(3) . .
O4 Dy2 O10 154.1(3) . .
O4 Dy2 N2 128.0(3) . .
O4 Dy2 Dy1 35.36(18) . .
O18 Dy2 Dy3 106.4(2) . .
O18 Dy2 O9 73.8(3) . .
O18 Dy2 O10 72.5(3) . .
O18 Dy2 N2 125.1(2) . .
O18 Dy2 Dy1 112.81(19) . .
O9 Dy2 Dy3 156.9(2) . .
O9 Dy2 O10 83.6(3) . .
O9 Dy2 N2 64.7(3) . .
O9 Dy2 Dy1 80.8(2) . .
O10 Dy2 Dy3 74.7(2) . .
O10 Dy2 N2 68.7(3) . .
O10 Dy2 Dy1 161.1(2) . .
N2 Dy2 Dy3 99.3(2) . .
N2 Dy2 Dy1 94.8(2) . .
Dy1 Dy2 Dy3 118.62(3) . .
C11 O8 H8 109.5 . .
Dy2 O11 Dy3 110.7(3) . .
C17 O11 Dy3 117.7(6) . .
C17 O11 Dy2 129.5(6) . .
C10 O6 Dy2 119.4(6) . .
C10 O6 Dy1 128.8(6) . .
Dy1 O6 Dy2 110.4(3) . .
C18 O13 H13 109.5 . .
C6 O5 H5 109.5 . .
Dy3 O7 Dy2 112.5(3) . .
C9 O7 Dy3 127.1(7) . .
C9 O7 Dy2 119.9(6) . .
Dy2 O4 Dy1 110.7(3) . .
C8 O4 Dy2 128.9(6) . .
C8 O4 Dy1 120.2(6) . .
C32 O18 Dy2 136.1(8) . .
C25 O16 Dy3 128.7(7) . .
Dy2 O9 H9 123(2) . .
C14 O9 Dy2 125.4(7) . .
C14 O9 H9 109(2) . .
Dy3 O14 H14 127(2) . .
C24 O14 Dy3 120.2(7) . .
C24 O14 H14 109(2) . .
C39 O20 Dy1 129.1(8) . .
C1 O1 H1 108.7(18) . .
C1 O1 Dy1 120.3(6) . .
Dy1 O1 H1 130.9(18) . .
Dy3 O15 H15 129.3(18) . .
C22 O15 Dy3 121.4(5) . .
C22 O15 H15 108.7(18) . .
Dy2 O10 H10 133(2) . .
C16 O10 Dy2 115.1(7) . .
C16 O10 H10 107(2) . .
C4 O2 H2 108.9(19) . .
C4 O2 Dy1 116.6(6) . .
Dy1 O2 H2 133(2) . .
C20 N3 Dy3 98.3(6) . .
C21 N3 Dy3 108.4(6) . .
C21 N3 C20 112.8(8) . .
C21 N3 C23 112.5(8) . .
C23 N3 Dy3 111.5(6) . .
C23 N3 C20 112.6(8) . .
O8 C11 H11A 108.9 . .
O8 C11 H11B 108.9 . .
O8 C11 C12 113.6(9) . .
H11A C11 H11B 107.7 . .
C12 C11 H11A 108.9 . .
C12 C11 H11B 108.9 . .
C12 N2 Dy2 98.8(6) . .
C15 N2 Dy2 111.0(7) . .
C15 N2 C12 114.5(9) . .
C13 N2 Dy2 108.4(7) . .
C13 N2 C12 110.8(9) . .
C13 N2 C15 112.4(9) . .
O13 C18 H18A 109.0 . .
O13 C18 H18B 109.0 . .
O13 C18 C20 112.9(8) . .
H18A C18 H18B 107.8 . .
C20 C18 H18A 109.0 . .
C20 C18 H18B 109.0 . .
O11 C17 H17A 108.9 . .
O11 C17 H17B 108.9 . .
O11 C17 C20 113.5(9) . .
H17A C17 H17B 107.7 . .
C20 C17 H17A 108.9 . .
C20 C17 H17B 108.9 . .
C37 C38 H38 118.9 . .
C33 C38 H38 118.9 . .
C33 C38 C37 122.2(14) . .
H7A C7 H7B 107.7 . .
C5 C7 H7A 108.9 . .
C5 C7 H7B 108.9 . .
O3 C7 H7A 108.9 . .
O3 C7 H7B 108.9 . .
O3 C7 C5 113.5(9) . .
C11 C12 C10 109.3(9) . .
C11 C12 C9 110.6(9) . .
N2 C12 C11 112.3(9) . .
N2 C12 C10 108.7(9) . .
N2 C12 C9 107.5(9) . .
C9 C12 C10 108.5(9) . .
H19A C19 H19B 108.0 . .
C20 C19 H19A 109.4 . .
C20 C19 H19B 109.4 . .
O12 C19 H19A 109.4 . .
O12 C19 H19B 109.4 . .
O12 C19 C20 111.0(9) . .
C26 C27 H27 118.2 . .
C28 C27 H27 118.2 . .
C28 C27 C26 123.6(13) . .
N3 C20 C18 110.9(8) . .
N3 C20 C17 107.3(8) . .
N3 C20 C19 109.4(9) . .
C18 C20 C17 109.1(9) . .
C19 C20 C18 110.4(9) . .
C19 C20 C17 109.7(9) . .
C37 C36 H36 120.1 . .
C35 C36 H36 120.1 . .
C35 C36 C37 119.8(13) . .
O5 C6 H6A 109.2 . .
O5 C6 H6B 109.2 . .
O5 C6 C5 111.8(9) . .
H6A C6 H6B 107.9 . .
C5 C6 H6A 109.2 . .
C5 C6 H6B 109.2 . .
C5 N1 Dy1 99.5(6) . .
C2 N1 C5 113.2(8) . .
C2 N1 C3 109.1(8) . .
C2 N1 Dy1 108.7(6) . .
C3 N1 C5 114.7(8) . .
C3 N1 Dy1 111.3(6) . .
O4 C8 H8A 109.4 . .
O4 C8 H8B 109.4 . .
O4 C8 C5 111.1(9) . .
H8A C8 H8B 108.0 . .
C5 C8 H8A 109.4 . .
C5 C8 H8B 109.4 . .
O6 C10 C12 113.0(8) . .
O6 C10 H10A 109.0 . .
O6 C10 H10B 109.0 . .
C12 C10 H10A 109.0 . .
C12 C10 H10B 109.0 . .
H10A C10 H10B 107.8 . .
C38 C37 C36 117.5(16) . .
C38 C37 H37 121.2 . .
C36 C37 H37 121.2 . .
O7 C9 C12 112.0(9) . .
O7 C9 H9A 109.2 . .
O7 C9 H9B 109.2 . .
C12 C9 H9A 109.2 . .
C12 C9 H9B 109.2 . .
H9A C9 H9B 107.9 . .
C6 C5 C7 109.9(9) . .
C6 C5 C8 110.1(9) . .
N1 C5 C7 108.7(8) . .
N1 C5 C6 112.4(9) . .
N1 C5 C8 107.5(9) . .
C8 C5 C7 108.1(9) . .
C38 C33 C34 118.7(13) . .
C38 C33 C32 120.2(11) . .
C34 C33 C32 121.0(13) . .
C36 C35 H35 119.2 . .
C36 C35 C34 121.6(14) . .
C34 C35 H35 119.2 . .
C27 C26 C25 121.4(11) . .
C27 C26 C31 115.8(12) . .
C31 C26 C25 122.7(12) . .
N3 C21 H21A 109.2 . .
N3 C21 H21B 109.2 . .
N3 C21 C22 112.2(9) . .
H21A C21 H21B 107.9 . .
C22 C21 H21A 109.2 . .
C22 C21 H21B 109.2 . .
O16 C25 O17 124.3(11) . .
O16 C25 C26 118.1(10) . .
O17 C25 C26 117.6(10) . .
N1 C2 H2A 109.4 . .
N1 C2 H2B 109.4 . .
N1 C2 C1 111.3(9) . .
H2A C2 H2B 108.0 . .
C1 C2 H2A 109.4 . .
C1 C2 H2B 109.4 . .
C27 C28 H28 120.9 . .
C27 C28 C29 118.3(15) . .
C29 C28 H28 120.9 . .
O1 C1 C2 108.0(10) . .
O1 C1 H1A 110.1 . .
O1 C1 H1B 110.1 . .
C2 C1 H1A 110.1 . .
C2 C1 H1B 110.1 . .
H1A C1 H1B 108.4 . .
N3 C23 H23A 109.0 . .
N3 C23 H23B 109.0 . .
N3 C23 C24 113.1(9) . .
H23A C23 H23B 107.8 . .
C24 C23 H23A 109.0 . .
C24 C23 H23B 109.0 . .
C28 C29 H29 120.5 . .
C30 C29 C28 119.1(15) . .
C30 C29 H29 120.5 . .
O15 C22 C21 107.6(8) . .
O15 C22 H22A 110.2 . .
O15 C22 H22B 110.2 . .
C21 C22 H22A 110.2 . .
C21 C22 H22B 110.2 . .
H22A C22 H22B 108.5 . .
C33 C34 C35 120.1(14) . .
C33 C34 H34 119.9 . .
C35 C34 H34 119.9 . .
O2 C4 H4A 110.1 . .
O2 C4 H4B 110.1 . .
O2 C4 C3 107.8(9) . .
H4A C4 H4B 108.5 . .
C3 C4 H4A 110.1 . .
C3 C4 H4B 110.1 . .
O18 C32 C33 119.0(12) . .
O19 C32 O18 125.3(11) . .
O19 C32 C33 115.6(11) . .
N1 C3 H3A 108.4 . .
N1 C3 H3B 108.4 . .
C4 C3 N1 115.4(9) . .
C4 C3 H3A 108.4 . .
C4 C3 H3B 108.4 . .
H3A C3 H3B 107.5 . .
N2 C15 H15A 108.8 . .
N2 C15 H15B 108.8 . .
N2 C15 C16 113.9(10) . .
H15A C15 H15B 107.7 . .
C16 C15 H15A 108.8 . .
C16 C15 H15B 108.8 . .
O14 C24 C23 112.4(10) . .
O14 C24 H24A 109.1 . .
O14 C24 H24B 109.1 . .
C23 C24 H24A 109.1 . .
C23 C24 H24B 109.1 . .
H24A C24 H24B 107.9 . .
O10 C16 C15 111.7(9) . .
O10 C16 H16A 109.3 . .
O10 C16 H16B 109.3 . .
C15 C16 H16A 109.3 . .
C15 C16 H16B 109.3 . .
H16A C16 H16B 107.9 . .
N2 C13 H13A 109.6 . .
N2 C13 H13B 109.6 . .
N2 C13 C14 110.1(10) . .
H13A C13 H13B 108.2 . .
C14 C13 H13A 109.6 . .
C14 C13 H13B 109.6 . .
C26 C31 H31 118.9 . .
C30 C31 C26 122.3(14) . .
C30 C31 H31 118.9 . .
C29 C30 H30 119.5 . .
C31 C30 C29 121.0(15) . .
C31 C30 H30 119.5 . .
O9 C14 C13 106.6(9) . .
O9 C14 H14A 110.4 . .
O9 C14 H14B 110.4 . .
C13 C14 H14A 110.4 . .
C13 C14 H14B 110.4 . .
H14A C14 H14B 108.6 . .
Dy3 Dy1 Dy2 118.71(3) 5_666 .
O6 Dy1 Dy3 108.08(19) . 5_666
O6 Dy1 Dy2 34.81(18) . .
O6 Dy1 O4 67.6(3) . .
O6 Dy1 O20 82.3(3) . .
O6 Dy1 O1 156.4(3) . .
O6 Dy1 O2 100.6(3) . .
O6 Dy1 N1 135.0(3) . .
O4 Dy1 Dy3 108.46(17) . 5_666
O4 Dy1 Dy2 33.92(18) . .
O4 Dy1 O20 135.3(3) . .
O4 Dy1 O1 135.6(2) . .
O4 Dy1 O2 82.8(3) . .
O4 Dy1 N1 68.0(3) . .
O20 Dy1 Dy3 112.03(18) . 5_666
O20 Dy1 Dy2 106.8(2) . .
O20 Dy1 O1 76.3(3) . .
O20 Dy1 N1 126.6(3) . .
O1 Dy1 Dy3 71.8(2) . 5_666
O1 Dy1 Dy2 165.11(19) . .
O1 Dy1 N1 67.6(2) . .
O2 Dy1 Dy3 151.3(2) . 5_666
O2 Dy1 Dy2 85.6(2) . .
O2 Dy1 O20 70.7(3) . .
O2 Dy1 O1 81.7(3) . .
O2 Dy1 N1 66.4(3) . .
N1 Dy1 Dy3 92.80(18) . 5_666
N1 Dy1 Dy2 100.15(18) . .
O3 Dy1 Dy3 35.14(17) . 5_666
O3 Dy1 Dy2 98.68(18) . .
O3 Dy1 O6 109.1(3) . .
O3 Dy1 O4 76.6(2) . .
O3 Dy1 O20 146.8(2) . .
O3 Dy1 O1 84.6(3) . .
O3 Dy1 O2 133.4(3) . .
O3 Dy1 N1 67.1(3) . .
O12 Dy1 Dy3 35.00(18) 5_666 5_666
O12 Dy1 Dy2 114.08(19) 5_666 .
O12 Dy1 O6 86.8(3) 5_666 .
O12 Dy1 O4 126.0(3) 5_666 .
O12 Dy1 O20 82.2(3) 5_666 .
O12 Dy1 O1 80.7(3) 5_666 .
O12 Dy1 O2 150.5(3) 5_666 .
O12 Dy1 N1 126.4(3) 5_666 .
O12 Dy1 O3 67.9(3) 5_666 .
C7 O3 Dy3 127.7(6) . 5_666
C7 O3 Dy1 119.7(6) . .
Dy1 O3 Dy3 110.1(3) . 5_666
C19 O12 Dy3 119.9(6) . .
C19 O12 Dy1 128.6(6) . 5_666
Dy1 O12 Dy3 110.5(3) 5_666 .
C42 C43 H43 117.3 . .
C42 C43 C44 125.3(11) . .
C44 C43 H43 117.3 . .
C41 C40 C39 119.3(10) . .
C45 C40 C41 125.9(9) . .
C45 C40 C39 114.7(9) . .
C43 C42 H42 122.7 . .
C43 C42 C41 114.6(10) . .
C41 C42 H42 122.7 . .
C43 C44 H44 119.9 . .
C43 C44 C45 120.2(11) . .
C45 C44 H44 119.9 . .
C40 C41 C42 119.2(10) . .
C40 C41 H41 120.4 . .
C42 C41 H41 120.4 . .
C40 C45 C44 114.6(10) . .
C40 C45 H45 122.7 . .
C44 C45 H45 122.7 . .
O20 C39 C40 119.9(10) . .
O20 C39 O21 123.6(12) . .
O21 C39 C40 116.4(11) . .

loop_
_geom_bond_atom_site_label_1
_geom_bond_atom_site_label_2
_geom_bond_distance
_geom_bond_site_symmetry_2
Dy3 Dy2 3.8061(13) .
Dy3 O11 2.322(7) .
Dy3 O7 2.259(7) .
Dy3 O16 2.389(7) .
Dy3 O14 2.388(9) .
Dy3 O15 2.489(7) .
Dy3 N3 2.589(9) .
Dy3 Dy1 3.7690(11) 5_666
Dy3 O3 2.309(6) 5_666
Dy3 O12 2.308(7) .
Dy2 O11 2.304(7) .
Dy2 O6 2.302(7) .
Dy2 O7 2.319(7) .
Dy2 O4 2.255(7) .
Dy2 O18 2.393(7) .
Dy2 O9 2.429(8) .
Dy2 O10 2.447(7) .
Dy2 N2 2.617(9) .
Dy2 Dy1 3.7798(15) .
O8 H8 0.8200 .
O8 C11 1.390(13) .
O11 C17 1.411(12) .
O6 C10 1.412(13) .
O6 Dy1 2.301(7) .
O13 H13 0.8200 .
O13 C18 1.426(13) .
O5 H5 0.8200 .
O5 C6 1.435(14) .
O7 C9 1.406(13) .
O4 C8 1.408(13) .
O4 Dy1 2.339(7) .
O18 C32 1.271(14) .
O16 C25 1.261(13) .
O9 H9 0.856(10) .
O9 C14 1.418(14) .
O14 H14 0.856(10) .
O14 C24 1.395(14) .
O20 Dy1 2.413(7) .
O20 C39 1.275(9) .
O1 H1 0.849(9) .
O1 C1 1.442(14) .
O1 Dy1 2.430(8) .
O15 H15 0.853(10) .
O15 C22 1.450(13) .
O10 H10 0.856(10) .
O10 C16 1.433(14) .
O2 H2 0.853(10) .
O2 C4 1.419(13) .
O2 Dy1 2.404(8) .
N3 C20 1.508(13) .
N3 C21 1.475(13) .
N3 C23 1.493(14) .
C11 H11A 0.9700 .
C11 H11B 0.9700 .
C11 C12 1.528(15) .
N2 C12 1.499(13) .
N2 C15 1.480(14) .
N2 C13 1.464(16) .
C18 H18A 0.9700 .
C18 H18B 0.9700 .
C18 C20 1.538(15) .
C17 H17A 0.9700 .
C17 H17B 0.9700 .
C17 C20 1.562(15) .
O17 C25 1.264(14) .
C38 H38 0.9300 .
C38 C37 1.391(18) .
C38 C33 1.362(19) .
C7 H7A 0.9700 .
C7 H7B 0.9700 .
C7 C5 1.538(14) .
C7 O3 1.402(12) .
C12 C10 1.554(14) .
C12 C9 1.537(16) .
C19 H19A 0.9700 .
C19 H19B 0.9700 .
C19 C20 1.518(14) .
C19 O12 1.412(13) .
C27 H27 0.9300 .
C27 C26 1.379(17) .
C27 C28 1.377(19) .
C36 H36 0.9300 .
C36 C37 1.41(2) .
C36 C35 1.33(2) .
C6 H6A 0.9700 .
C6 H6B 0.9700 .
C6 C5 1.532(16) .
N1 C5 1.491(14) .
N1 C2 1.483(13) .
N1 C3 1.493(13) .
N1 Dy1 2.611(9) .
C8 H8A 0.9700 .
C8 H8B 0.9700 .
C8 C5 1.532(14) .
C10 H10A 0.9700 .
C10 H10B 0.9700 .
C37 H37 0.9300 .
C9 H9A 0.9700 .
C9 H9B 0.9700 .
C33 C34 1.363(17) .
C33 C32 1.490(17) .
C35 H35 0.9300 .
C35 C34 1.390(19) .
C26 C25 1.465(17) .
C26 C31 1.402(18) .
C21 H21A 0.9700 .
C21 H21B 0.9700 .
C21 C22 1.519(15) .
O19 C32 1.243(16) .
C2 H2A 0.9700 .
C2 H2B 0.9700 .
C2 C1 1.517(16) .
C28 H28 0.9300 .
C28 C29 1.40(2) .
C1 H1A 0.9700 .
C1 H1B 0.9700 .
C23 H23A 0.9700 .
C23 H23B 0.9700 .
C23 C24 1.523(16) .
C29 H29 0.9300 .
C29 C30 1.38(2) .
C22 H22A 0.9700 .
C22 H22B 0.9700 .
C34 H34 0.9300 .
C4 H4A 0.9700 .
C4 H4B 0.9700 .
C4 C3 1.495(16) .
C3 H3A 0.9700 .
C3 H3B 0.9700 .
C15 H15A 0.9700 .
C15 H15B 0.9700 .
C15 C16 1.508(17) .
C24 H24A 0.9700 .
C24 H24B 0.9700 .
C16 H16A 0.9700 .
C16 H16B 0.9700 .
C13 H13A 0.9700 .
C13 H13B 0.9700 .
C13 C14 1.526(17) .
C31 H31 0.9300 .
C31 C30 1.34(2) .
C30 H30 0.9300 .
C14 H14A 0.9700 .
C14 H14B 0.9700 .
Dy1 Dy3 3.7691(11) 5_666
Dy1 O3 2.290(7) .
Dy1 O12 2.279(7) 5_666
O3 Dy3 2.309(6) 5_666
O12 Dy1 2.279(7) 5_666
C43 H43 0.9300 .
C43 C42 1.419(9) .
C43 C44 1.420(9) .
C40 C41 1.421(9) .
C40 C45 1.415(9) .
C40 C39 1.464(9) .
C42 H42 0.9300 .
C42 C41 1.445(9) .
C44 H44 0.9300 .
C44 C45 1.422(9) .
C41 H41 0.9300 .
O21 C39 1.277(9) .
C45 H45 0.9300 .
